data_4326688
loop_
_publ_author_name
'Helle Svendsen'
'Mads Ry Vogel J\/orgensen'
'Jacob Overgaard'
'Yu-Sheng Chen'
'Guillaume Chastanet'
'Jean-Fran\,cois L\'etard'
'Kenichi Kato'
'Masaki Takata'
'Bo B. Iversen'

_publ_section_title
;
 Analysis of the Photomagnetic Properties of Cyano-Bridged
 Heterobimetallic Complexes by X-Ray Diffraction
;
_journal_name_full 'Inorganic Chemistry'
_journal_page_first 10974
_journal_page_last 10984
_journal_paper_doi 10.1021/ic2015258
_journal_volume 50
_journal_year 2011
_chemical_formula_moiety 'Fe C6 N6, Y C12 H36 N4 O8'
_chemical_formula_sum 'C18 H36 Fe N10 O8 Y'
_chemical_formula_weight 665.33
_chemical_name_systematic
; 
 YFeDMF Excited State (APS) 
;
_space_group_IT_number 14
_symmetry_cell_setting monoclinic
_symmetry_space_group_name_Hall '-P 2ybc'
_symmetry_space_group_name_H-M 'P 1 21/c 1'
_atom_sites_solution_hydrogens geom
_atom_sites_solution_primary direct
_atom_sites_solution_secondary difmap
_audit_creation_method SHELXL-97
_cell_angle_alpha 90.00
_cell_angle_beta 96.6947(16)
_cell_angle_gamma 90.00
_cell_formula_units_Z 4
_cell_length_a 13.7568(7)
_cell_length_b 8.7827(5)
_cell_length_c 24.4024(12)
_cell_measurement_temperature 15(2)
_cell_volume 2928.2(3)
_computing_cell_refinement 'SAINT+ (Bruker-AXS. Madison WI)'
_computing_data_collection 'ApexII (Bruker-AXS, Madison WI'
_computing_data_reduction 'SADABS (Sheldrick, 1997)'
_computing_structure_refinement 'SHELXL-97 (Sheldrick, 1997)'
_computing_structure_solution 'SHELXS-97 (Sheldrick, 1990)'
_diffrn_ambient_temperature 15(2)
_diffrn_measured_fraction_theta_full 0.959
_diffrn_measured_fraction_theta_max 0.789
_diffrn_measurement_method \f-scans
_diffrn_radiation_monochromator graphite
_diffrn_radiation_source 'synchrotron radiation'
_diffrn_radiation_wavelength 0.41328
_diffrn_reflns_av_R_equivalents 0.0626
_diffrn_reflns_av_sigmaI/netI 0.0852
_diffrn_reflns_limit_h_max 24
_diffrn_reflns_limit_h_min -24
_diffrn_reflns_limit_k_max 17
_diffrn_reflns_limit_k_min 0
_diffrn_reflns_limit_l_max 42
_diffrn_reflns_limit_l_min 0
_diffrn_reflns_number 102097
_diffrn_reflns_theta_full 20.00
_diffrn_reflns_theta_max 24.01
_diffrn_reflns_theta_min 1.38
_exptl_absorpt_coefficient_mu 0.568
_exptl_absorpt_correction_T_max 0.988
_exptl_absorpt_correction_T_min 0.557
_exptl_absorpt_correction_type empirical
_exptl_crystal_colour yellow-green
_exptl_crystal_density_diffrn 1.509
_exptl_crystal_description block
_exptl_crystal_F_000 1372
_exptl_crystal_size_max 0.03
_exptl_crystal_size_mid 0.03
_exptl_crystal_size_min 0.02
_refine_diff_density_max 2.585
_refine_diff_density_min -1.299
_refine_diff_density_rms 0.155
_refine_ls_extinction_method none
_refine_ls_goodness_of_fit_ref 2.320
_refine_ls_hydrogen_treatment constr
_refine_ls_matrix_type full
_refine_ls_number_parameters 294
_refine_ls_number_reflns 18436
_refine_ls_number_restraints 18
_refine_ls_restrained_S_all 2.321
_refine_ls_R_factor_all 0.1564
_refine_ls_R_factor_gt 0.0825
_refine_ls_shift/su_max 0.001
_refine_ls_shift/su_mean 0.000
_refine_ls_structure_factor_coef Fsqd
_refine_ls_weighting_details 'calc w=1/[\s^2^(Fo^2^)+(0.0000P)^2^+0.0000P] where P=(Fo^2^+2Fc^2^)/3'
_refine_ls_weighting_scheme calc
_refine_ls_wR_factor_gt 0.1548
_refine_ls_wR_factor_ref 0.1596
_reflns_number_gt 10075
_reflns_number_total 18436
_reflns_threshold_expression >2sigma(I)
_cod_data_source_file ic2015258_si_001_04.cif
_cod_data_source_block YFeDMF_EXC
_cod_database_code 4326688

loop_
_symmetry_equiv_pos_as_xyz
'x, y, z'
'-x, y+1/2, -z+1/2'
'-x, -y, -z'
'x, -y-1/2, z-1/2'

loop_
_atom_site_label
_atom_site_type_symbol
_atom_site_fract_x
_atom_site_fract_y
_atom_site_fract_z
_atom_site_U_iso_or_equiv
_atom_site_adp_type
_atom_site_occupancy
_atom_site_symmetry_multiplicity
_atom_site_calc_flag
_atom_site_refinement_flags
_atom_site_disorder_assembly
_atom_site_disorder_group
Fe1 Fe 0.7539 0.7209 0.8377 0.006 Uani 0.171(2) 1 d P A 1
Y1 Y 0.7628 0.4015 0.6496 0.006 Uani 0.171(2) 1 d P A 1
N1 N 0.9754 0.6717 0.8620 0.014 Uani 0.171(2) 1 d P A 1
N2 N 0.7669 0.9541 0.9326 0.017 Uani 0.171(2) 1 d P A 1
N3 N 0.7254 0.4649 0.9207 0.015 Uani 0.171(2) 1 d P A 1
N4 N 0.5304 0.7371 0.8126 0.013 Uani 0.171(2) 1 d P A 1
N5 N 0.7692 0.9796 0.7531 0.013 Uani 0.171(2) 1 d P A 1
N6 N 0.7624 0.5004 0.7411 0.011 Uani 0.171(2) 1 d P A 1
N10 N 1.0251 0.6949 0.6736 0.009 Uani 0.171(2) 1 d P A 1
N20 N 0.8423 0.8089 0.5532 0.016 Uani 0.171(2) 1 d P A 1
N30 N 0.5127 0.7205 0.6720 0.011 Uani 0.171(2) 1 d P A 1
N40 N 0.5218 0.2829 0.5166 0.016 Uani 0.171(2) 1 d P A 1
O1 O 0.8593 0.3161 0.5838 0.013 Uani 0.171(2) 1 d P A 1
H1D H 0.9213 0.2639 0.6009 0.019 Uiso 0.171(2) 1 d P A 1
H1E H 0.8421 0.2877 0.5436 0.019 Uiso 0.171(2) 1 d P A 1
O2 O 0.6636 0.2183 0.6855 0.011 Uani 0.171(2) 1 d P A 1
H2D H 0.6712 0.1615 0.7058 0.017 Uiso 0.171(2) 1 d P A 1
H2E H 0.6062 0.2325 0.6903 0.017 Uiso 0.171(2) 1 d P A 1
O3 O 0.8574 0.1996 0.6926 0.012 Uani 0.171(2) 1 d P A 1
H3D H 0.8524 0.1609 0.7090 0.018 Uiso 0.171(2) 1 d P A 1
H3E H 0.9113 0.1731 0.6756 0.018 Uiso 0.171(2) 1 d P A 1
O10 O 0.9174 0.5012 0.6754 0.012 Uani 0.171(2) 1 d P A 1
O20 O 0.7684 0.6263 0.5985 0.013 Uani 0.171(2) 1 d P A 1
O30 O 0.6121 0.5263 0.6532 0.011 Uani 0.171(2) 1 d P A 1
O40 O 0.6618 0.3238 0.5718 0.013 Uani 0.171(2) 1 d P A 1
O99 O 0.8336 0.2688 0.4785 0.016 Uani 0.171(2) 1 d P A 1
H99A H 0.7963 0.1775 0.4641 0.023 Uiso 0.171(2) 1 d P A 1
H99B H 0.7594 0.2947 0.4797 0.023 Uiso 0.171(2) 1 d P A 1
C1 C 0.8923 0.6922 0.8530 0.010 Uani 0.171(2) 1 d P A 1
C2 C 0.7593 0.8666 0.8971 0.012 Uani 0.171(2) 1 d P A 1
C3 C 0.7364 0.5598 0.8892 0.010 Uani 0.171(2) 1 d P A 1
C4 C 0.6147 0.7346 0.8222 0.010 Uani 0.171(2) 1 d P A 1
C5 C 0.7655 0.8835 0.7853 0.010 Uani 0.171(2) 1 d P A 1
C6 C 0.7573 0.5802 0.7781 0.009 Uani 0.171(2) 1 d P A 1
C10 C 0.9955 0.5544 0.6631 0.010 Uani 0.171(2) 1 d P A 1
H10 H 1.0358 0.4908 0.6452 0.012 Uiso 0.171(2) 1 calc PR A 1
C11 C 1.1169 0.7500 0.6574 0.014 Uani 0.171(2) 1 d P A 1
H11A H 1.1263 0.8543 0.6685 0.020 Uiso 0.171(2) 1 calc PR A 1
H11B H 1.1154 0.7426 0.6180 0.020 Uiso 0.171(2) 1 calc PR A 1
H11C H 1.1698 0.6894 0.6748 0.020 Uiso 0.171(2) 1 calc PR A 1
C12 C 0.9668 0.8016 0.7011 0.014 Uani 0.171(2) 1 d P A 1
H12A H 0.8986 0.7795 0.6914 0.022 Uiso 0.171(2) 1 calc PR A 1
H12B H 0.9802 0.9034 0.6897 0.022 Uiso 0.171(2) 1 calc PR A 1
H12C H 0.9829 0.7928 0.7403 0.022 Uiso 0.171(2) 1 calc PR A 1
C20 C 0.8287 0.6675 0.5676 0.014 Uani 0.171(2) 1 d P A 1
H20 H 0.8670 0.5928 0.5536 0.017 Uiso 0.171(2) 1 calc PR A 1
C21 C 0.7856 0.9339 0.5723 0.022 Uani 0.171(2) 1 d P A 1
H21A H 0.8060 1.0279 0.5571 0.034 Uiso 0.171(2) 1 calc PR A 1
H21B H 0.7960 0.9388 0.6118 0.034 Uiso 0.171(2) 1 calc PR A 1
H21C H 0.7173 0.9175 0.5606 0.034 Uiso 0.171(2) 1 calc PR A 1
C22 C 0.9159 0.8488 0.5179 0.030 Uani 0.171(2) 1 d P A 1
H22A H 0.9147 0.9567 0.5117 0.045 Uiso 0.171(2) 1 calc PR A 1
H22B H 0.9026 0.7966 0.4833 0.045 Uiso 0.171(2) 1 calc PR A 1
H22C H 0.9792 0.8194 0.5354 0.045 Uiso 0.171(2) 1 calc PR A 1
C30 C 0.5982 0.6612 0.6653 0.012 Uani 0.171(2) 1 d P A 1
H30 H 0.6524 0.7251 0.6700 0.014 Uiso 0.171(2) 1 calc PR A 1
C31 C 0.4250 0.6289 0.6695 0.016 Uani 0.171(2) 1 d P A 1
H31A H 0.3704 0.6925 0.6754 0.024 Uiso 0.171(2) 1 calc PR A 1
H31B H 0.4333 0.5519 0.6976 0.024 Uiso 0.171(2) 1 calc PR A 1
H31C H 0.4130 0.5814 0.6339 0.024 Uiso 0.171(2) 1 calc PR A 1
C32 C 0.5021 0.8811 0.6839 0.016 Uani 0.171(2) 1 d P A 1
H32A H 0.4347 0.9029 0.6875 0.024 Uiso 0.171(2) 1 calc PR A 1
H32B H 0.5228 0.9406 0.6543 0.024 Uiso 0.171(2) 1 calc PR A 1
H32C H 0.5417 0.9060 0.7177 0.024 Uiso 0.171(2) 1 calc PR A 1
C40 C 0.5745 0.2888 0.5650 0.016 Uani 0.171(2) 1 d P A 1
H40 H 0.5441 0.2653 0.5960 0.019 Uiso 0.171(2) 1 calc PR A 1
C41 C 0.5636 0.3222 0.4668 0.019 Uani 0.171(2) 1 d P A 1
H41A H 0.5145 0.3131 0.4356 0.029 Uiso 0.171(2) 1 calc PR A 1
H41B H 0.6169 0.2546 0.4622 0.029 Uiso 0.171(2) 1 calc PR A 1
H41C H 0.5873 0.4251 0.4694 0.029 Uiso 0.171(2) 1 calc PR A 1
C42 C 0.4216 0.2317 0.5110 0.030 Uani 0.171(2) 1 d P A 1
H42A H 0.3946 0.2371 0.4730 0.044 Uiso 0.171(2) 1 calc PR A 1
H42B H 0.3843 0.2955 0.5327 0.044 Uiso 0.171(2) 1 calc PR A 1
H42C H 0.4191 0.1284 0.5236 0.044 Uiso 0.171(2) 1 calc PR A 1
Fe1G Fe 0.75879(4) 0.71944(6) 0.83884(2) 0.03479(18) Uani 0.829(2) 1 d P A 2
Y1G Y 0.75583(4) 0.39851(4) 0.65382(2) 0.03580(14) Uani 0.829(2) 1 d P A 2
N1G N 0.9803(3) 0.6821(4) 0.86018(18) 0.0560(10) Uani 0.829(2) 1 d P A 2
N2G N 0.7719(4) 0.9637(6) 0.9289(2) 0.0838(15) Uani 0.829(2) 1 d P A 2
N3G N 0.7418(4) 0.4641(5) 0.92259(19) 0.0738(12) Uani 0.829(2) 1 d P A 2
N4G N 0.5360(3) 0.7293(5) 0.8209(2) 0.0707(12) Uani 0.829(2) 1 d P A 2
N5G N 0.7659(2) 0.9760(4) 0.75328(15) 0.0471(8) Uani 0.829(2) 1 d P A 2
N6G N 0.7561(2) 0.4910(4) 0.74456(14) 0.0441(7) Uani 0.829(2) 1 d P A 2
N10G N 1.0177(2) 0.6961(3) 0.67344(13) 0.0393(7) Uani 0.829(2) 1 d PD A 2
N20G N 0.8307(6) 0.8193(8) 0.5613(3) 0.123(2) Uiso 0.829(2) 1 d PD A 2
N30G N 0.5026(3) 0.7138(4) 0.67724(16) 0.0510(9) Uani 0.829(2) 1 d PD A 2
N40G N 0.5141(5) 0.2706(8) 0.5199(3) 0.117(2) Uiso 0.829(2) 1 d PD A 2
O1G O 0.8499(3) 0.3044(4) 0.58704(13) 0.0621(9) Uani 0.829(2) 1 d P A 2
O2G O 0.65872(19) 0.2039(3) 0.68375(13) 0.0504(7) Uani 0.829(2) 1 d P A 2
O3G O 0.8553(2) 0.2000(3) 0.69673(13) 0.0501(7) Uani 0.829(2) 1 d P A 2
O10G O 0.9099(2) 0.5044(4) 0.67442(14) 0.0644(9) Uani 0.829(2) 1 d P A 2
O20G O 0.7611(3) 0.6197(4) 0.59924(17) 0.0780(11) Uiso 0.829(2) 1 d P A 2
O30G O 0.6065(2) 0.5285(4) 0.65572(15) 0.0640(9) Uani 0.829(2) 1 d P A 2
O40G O 0.6515(3) 0.3280(4) 0.57314(15) 0.0696(10) Uiso 0.829(2) 1 d P A 2
O99G O 0.8028(6) 0.2788(6) 0.48120(18) 0.156(3) Uani 0.829(2) 1 d P A 2
C1G C 0.8975(3) 0.6973(4) 0.85164(18) 0.0429(9) Uani 0.829(2) 1 d P A 2
C2G C 0.7642(4) 0.8683(6) 0.8950(2) 0.0575(12) Uani 0.829(2) 1 d P A 2
C3G C 0.7480(3) 0.5609(5) 0.8902(2) 0.0497(10) Uani 0.829(2) 1 d P A 2
C4G C 0.6212(3) 0.7281(5) 0.8273(2) 0.0478(10) Uani 0.829(2) 1 d P A 2
C5G C 0.7655(3) 0.8806(4) 0.78550(17) 0.0399(8) Uani 0.829(2) 1 d P A 2
C6G C 0.7568(3) 0.5749(4) 0.78102(16) 0.0373(8) Uani 0.829(2) 1 d P A 2
C10G C 0.9885(3) 0.5582(5) 0.66288(18) 0.0486(10) Uani 0.829(2) 1 d PD A 2
H10G H 1.0293 0.4946 0.6454 0.058 Uiso 0.829(2) 1 calc PR A 2
C12G C 1.1125(3) 0.7455(5) 0.6573(2) 0.0570(12) Uani 0.829(2) 1 d PD A 2
H12D H 1.1584 0.7588 0.6897 0.086 Uiso 0.829(2) 1 calc PR A 2
H12E H 1.1044 0.8402 0.6376 0.086 Uiso 0.829(2) 1 calc PR A 2
H12F H 1.1367 0.6697 0.6339 0.086 Uiso 0.829(2) 1 calc PR A 2
C11G C 0.9612(4) 0.7997(6) 0.7018(2) 0.0641(13) Uani 0.829(2) 1 d PD A 2
H11D H 0.8939 0.7682 0.6972 0.096 Uiso 0.829(2) 1 calc PR A 2
H11E H 0.9663 0.9001 0.6868 0.096 Uiso 0.829(2) 1 calc PR A 2
H11F H 0.9853 0.8004 0.7403 0.096 Uiso 0.829(2) 1 calc PR A 2
C20G C 0.8214(6) 0.6618(8) 0.5683(3) 0.102(2) Uiso 0.829(2) 1 d PD A 2
H20G H 0.8584 0.5926 0.5506 0.122 Uiso 0.829(2) 1 calc PR A 2
C21G C 0.7698(8) 0.9289(11) 0.5831(4) 0.152(4) Uiso 0.829(2) 1 d PD A 2
H21D H 0.7299 0.8798 0.6076 0.227 Uiso 0.829(2) 1 calc PR A 2
H21E H 0.7286 0.9761 0.5534 0.227 Uiso 0.829(2) 1 calc PR A 2
H21F H 0.8098 1.0050 0.6030 0.227 Uiso 0.829(2) 1 calc PR A 2
C22G C 0.9079(10) 0.8643(13) 0.5275(6) 0.210(6) Uiso 0.829(2) 1 d PD A 2
H22D H 0.9367 0.7748 0.5135 0.315 Uiso 0.829(2) 1 calc PR A 2
H22E H 0.9574 0.9214 0.5497 0.315 Uiso 0.829(2) 1 calc PR A 2
H22F H 0.8800 0.9260 0.4972 0.315 Uiso 0.829(2) 1 calc PR A 2
C30G C 0.5877(4) 0.6539(7) 0.6754(2) 0.0696(14) Uani 0.829(2) 1 d PD A 2
H30G H 0.6411 0.7112 0.6905 0.084 Uiso 0.829(2) 1 calc PR A 2
C31G C 0.4151(5) 0.6292(7) 0.6628(4) 0.104(2) Uani 0.829(2) 1 d PD A 2
H31D H 0.4279 0.5471 0.6387 0.156 Uiso 0.829(2) 1 calc PR A 2
H31E H 0.3658 0.6947 0.6443 0.156 Uiso 0.829(2) 1 calc PR A 2
H31F H 0.3925 0.5887 0.6956 0.156 Uiso 0.829(2) 1 calc PR A 2
C32G C 0.4887(4) 0.8665(6) 0.6956(3) 0.0807(17) Uani 0.829(2) 1 d PD A 2
H32D H 0.5506 0.9181 0.7008 0.121 Uiso 0.829(2) 1 calc PR A 2
H32E H 0.4610 0.8640 0.7300 0.121 Uiso 0.829(2) 1 calc PR A 2
H32F H 0.4451 0.9195 0.6685 0.121 Uiso 0.829(2) 1 calc PR A 2
C4G0 C 0.5664(7) 0.3098(10) 0.5678(4) 0.117(3) Uiso 0.829(2) 1 d P A 2
C41G C 0.5552(13) 0.2985(19) 0.4596(8) 0.289(9) Uiso 0.829(2) 1 d PD A 2
H41D H 0.6059 0.3740 0.4636 0.434 Uiso 0.829(2) 1 calc PR A 2
H41E H 0.5025 0.3328 0.4332 0.434 Uiso 0.829(2) 1 calc PR A 2
H41F H 0.5809 0.2048 0.4471 0.434 Uiso 0.829(2) 1 calc PR A 2
C42G C 0.4064(10) 0.2866(16) 0.5141(6) 0.226(6) Uiso 0.829(2) 1 d PD A 2
H42D H 0.3768 0.1874 0.5127 0.339 Uiso 0.829(2) 1 calc PR A 2
H42E H 0.3850 0.3409 0.4807 0.339 Uiso 0.829(2) 1 calc PR A 2
H42F H 0.3874 0.3418 0.5451 0.339 Uiso 0.829(2) 1 calc PR A 2

loop_
_atom_site_aniso_label
_atom_site_aniso_U_11
_atom_site_aniso_U_22
_atom_site_aniso_U_33
_atom_site_aniso_U_23
_atom_site_aniso_U_13
_atom_site_aniso_U_12
Fe1 0.006 0.006 0.007 0.000 0.001 0.000
Y1 0.006 0.006 0.007 0.000 0.000 0.000
N1 0.008 0.016 0.018 -0.001 0.000 0.000
N2 0.021 0.015 0.015 -0.005 0.002 0.001
N3 0.018 0.013 0.014 0.004 0.003 0.000
N4 0.008 0.013 0.017 0.000 0.002 0.000
N5 0.014 0.012 0.014 0.004 0.004 0.000
N6 0.012 0.012 0.010 -0.002 0.001 0.001
N10 0.009 0.008 0.011 -0.001 0.002 -0.001
N20 0.014 0.017 0.017 0.008 -0.001 -0.005
N30 0.010 0.009 0.013 0.000 0.001 0.001
N40 0.010 0.026 0.011 -0.003 0.001 -0.004
O1 0.012 0.016 0.009 -0.001 0.000 0.003
O2 0.008 0.012 0.015 0.004 0.002 0.000
O3 0.010 0.011 0.015 0.005 0.004 0.001
O10 0.010 0.013 0.013 0.000 0.001 -0.005
O20 0.013 0.010 0.015 0.004 0.003 -0.001
O30 0.010 0.009 0.014 -0.001 0.000 0.002
O40 0.010 0.017 0.011 -0.002 0.000 -0.002
O99 0.019 0.015 0.012 -0.001 0.000 0.000
C1 0.008 0.011 0.011 0.000 0.002 0.000
C2 0.013 0.010 0.012 -0.001 0.001 0.001
C3 0.011 0.010 0.011 0.001 0.002 0.000
C4 0.008 0.010 0.012 0.000 0.002 0.000
C5 0.009 0.009 0.012 0.001 0.002 0.000
C6 0.009 0.009 0.009 0.000 0.001 0.001
C10 0.009 0.009 0.011 -0.001 0.001 -0.002
C11 0.012 0.014 0.015 0.000 0.004 -0.005
C12 0.015 0.013 0.016 -0.003 0.003 0.002
C20 0.012 0.014 0.017 0.006 0.002 0.000
C21 0.033 0.012 0.021 0.003 -0.001 -0.004
C22 0.017 0.039 0.035 0.024 0.004 -0.005
C30 0.010 0.010 0.015 0.000 -0.001 0.001
C31 0.013 0.013 0.024 0.000 0.007 -0.001
C32 0.016 0.010 0.022 -0.002 0.000 0.004
C40 0.012 0.025 0.010 -0.002 0.002 -0.005
C41 0.017 0.030 0.012 0.001 0.002 0.000
C42 0.012 0.051 0.025 -0.009 0.001 -0.011
Fe1G 0.0285(3) 0.0357(3) 0.0417(3) 0.0006(2) 0.0108(2) 0.00002(19)
Y1G 0.03136(16) 0.0359(2) 0.0406(2) -0.00140(13) 0.00619(14) -0.00031(12)
N1G 0.0337(17) 0.052(2) 0.082(3) 0.0050(19) 0.0060(18) -0.0059(15)
N2G 0.105(4) 0.080(3) 0.071(3) -0.016(3) 0.029(3) -0.013(3)
N3G 0.086(3) 0.074(3) 0.064(3) 0.007(2) 0.018(2) -0.008(2)
N4G 0.041(2) 0.072(3) 0.100(3) -0.007(2) 0.010(2) -0.0010(19)
N5G 0.0435(18) 0.0440(19) 0.056(2) 0.0026(16) 0.0162(16) 0.0054(15)
N6G 0.0406(17) 0.0425(18) 0.0494(19) -0.0028(15) 0.0064(15) 0.0054(14)
N10G 0.0430(17) 0.0303(15) 0.0459(18) -0.0003(12) 0.0105(15) -0.0057(12)
N30G 0.0463(19) 0.047(2) 0.061(2) 0.0050(16) 0.0088(18) 0.0116(15)
O1G 0.0610(19) 0.078(2) 0.0473(18) -0.0089(15) 0.0070(16) 0.0141(17)
O2G 0.0312(13) 0.0471(16) 0.073(2) 0.0068(14) 0.0068(14) -0.0051(11)
O3G 0.0383(14) 0.0446(15) 0.070(2) 0.0182(13) 0.0179(14) 0.0069(12)
O10G 0.0553(18) 0.065(2) 0.076(2) -0.0061(17) 0.0201(17) -0.0312(16)
O30G 0.0509(18) 0.061(2) 0.077(2) -0.0072(17) -0.0050(17) 0.0206(16)
O99G 0.298(9) 0.103(4) 0.060(3) -0.001(3) -0.015(4) -0.013(4)
C1G 0.040(2) 0.0369(19) 0.053(2) 0.0005(16) 0.0125(18) -0.0055(15)
C2G 0.053(3) 0.061(3) 0.061(3) 0.000(2) 0.017(2) -0.002(2)
C3G 0.043(2) 0.050(2) 0.058(3) 0.0001(19) 0.013(2) -0.0009(18)
C4G 0.0356(19) 0.042(2) 0.067(3) -0.0045(19) 0.0116(19) 0.0019(16)
C5G 0.0275(16) 0.042(2) 0.053(2) -0.0011(16) 0.0146(16) 0.0008(14)
C6G 0.0300(16) 0.0363(19) 0.046(2) 0.0064(15) 0.0061(15) 0.0013(13)
C10G 0.049(2) 0.042(2) 0.057(3) -0.0033(18) 0.013(2) -0.0062(17)
C12G 0.044(2) 0.056(3) 0.072(3) 0.006(2) 0.010(2) -0.0132(19)
C11G 0.065(3) 0.062(3) 0.067(3) -0.008(2) 0.012(3) 0.017(2)
C30G 0.062(3) 0.076(3) 0.068(3) 0.005(3) -0.001(3) 0.024(3)
C31G 0.066(4) 0.083(4) 0.164(7) 0.014(4) 0.022(4) -0.013(3)
C32G 0.067(3) 0.058(3) 0.117(5) -0.006(3) 0.014(3) 0.011(3)

loop_
_atom_type_symbol
_atom_type_description
_atom_type_scat_dispersion_real
_atom_type_scat_dispersion_imag
_atom_type_scat_source
C C -0.0001 0.0005 'International Tables Vol C Tables 4.2.6.8 and 6.1.1.4'
H H 0.0000 0.0000 'International Tables Vol C Tables 4.2.6.8 and 6.1.1.4'
N N 0.0005 0.0010 'International Tables Vol C Tables 4.2.6.8 and 6.1.1.4'
O O 0.0017 0.0018 'International Tables Vol C Tables 4.2.6.8 and 6.1.1.4'
Fe Fe 0.1985 0.3064 'International Tables Vol C Tables 4.2.6.8 and 6.1.1.4'
Y Y 0.2074 1.4367 'International Tables Vol C Tables 4.2.6.8 and 6.1.1.4'

loop_
_geom_angle_atom_site_label_1
_geom_angle_atom_site_label_2
_geom_angle_atom_site_label_3
_geom_angle
C4 Fe1 C1 176.1
C4 Fe1 C6 90.125(2)
C1 Fe1 C6 87.213(2)
C4 Fe1 C3 88.705(2)
C1 Fe1 C3 88.492(2)
C6 Fe1 C3 92.169(4)
C4 Fe1 C2 93.276(1)
C1 Fe1 C2 89.480(2)
C6 Fe1 C2 176.155(1)
C3 Fe1 C2 89.703(4)
C4 Fe1 C5 88.842(1)
C1 Fe1 C5 93.959(2)
C6 Fe1 C5 87.855(5)
C3 Fe1 C5 177.5
C2 Fe1 C5 90.419(5)
O10 Y1 O40 140.887(1)
O10 Y1 O1 74.326(3)
O40 Y1 O1 71.039(4)
O10 Y1 O20 74.962(2)
O40 Y1 O20 82.259(3)
O1 Y1 O20 81.193(3)
O10 Y1 O2 135.520(2)
O40 Y1 O2 77.560(3)
O1 Y1 O2 116.151(3)
O20 Y1 O2 146.523(1)
O10 Y1 O30 126.719(4)
O40 Y1 O30 73.841(3)
O1 Y1 O30 138.740(1)
O20 Y1 O30 73.212(2)
O2 Y1 O30 75.645(4)
O10 Y1 O3 73.952(3)
O40 Y1 O3 112.780(3)
O1 Y1 O3 74.700(3)
O20 Y1 O3 144.708(2)
O2 Y1 O3 68.584(4)
O30 Y1 O3 140.499(2)
O10 Y1 N6 73.264(2)
O40 Y1 N6 143.386(2)
O1 Y1 N6 145.548(3)
O20 Y1 N6 101.253(4)
O2 Y1 N6 80.561(3)
O30 Y1 N6 72.492(2)
O3 Y1 N6 85.392(3)
C6 N6 Y1 163.304(1)
C10 N10 C12 121.528(3)
C10 N10 C11 121.191(1)
C12 N10 C11 117.274(3)
C20 N20 C22 121.378(1)
C20 N20 C21 122.060(3)
C22 N20 C21 116.555(3)
C30 N30 C31 121.972(4)
C30 N30 C32 121.518(1)
C31 N30 C32 116.486(3)
C40 N40 C42 121.224(3)
C40 N40 C41 121.037(3)
C42 N40 C41 117.703(2)
Y1 O1 H1D 112.420(3)
Y1 O1 H1E 131.377(4)
H1D O1 H1E 112.197(2)
Y1 O2 H2D 134.871(3)
Y1 O2 H2E 124.118(4)
H2D O2 H2E 94.202(3)
Y1 O3 H3D 133.805(2)
Y1 O3 H3E 114.752(2)
H3D O3 H3E 111.038(3)
C10 O10 Y1 150.450(3)
C20 O20 Y1 129.533(2)
C30 O30 Y1 127.838(1)
C40 O40 Y1 131.605(1)
H99A O99 H99B 73.814(3)
N1 C1 Fe1 178.5
N2 C2 Fe1 176.994(1)
N3 C3 Fe1 178.898(1)
N4 C4 Fe1 177.485(1)
N5 C5 Fe1 177.694(2)
N6 C6 Fe1 176.632(2)
O10 C10 N10 124.243(2)
O10 C10 H10 117.9
N10 C10 H10 117.9
N10 C11 H11A 109.5
N10 C11 H11B 109.5
H11A C11 H11B 109.5
N10 C11 H11C 109.5
H11A C11 H11C 109.5
H11B C11 H11C 109.5
N10 C12 H12A 109.5
N10 C12 H12B 109.5
H12A C12 H12B 109.5
N10 C12 H12C 109.5
H12A C12 H12C 109.5
H12B C12 H12C 109.5
O20 C20 N20 124.534(1)
O20 C20 H20 117.7
N20 C20 H20 117.7
N20 C21 H21A 109.5
N20 C21 H21B 109.5
H21A C21 H21B 109.5
N20 C21 H21C 109.5
H21A C21 H21C 109.5
H21B C21 H21C 109.5
N20 C22 H22A 109.5
N20 C22 H22B 109.5
H22A C22 H22B 109.5
N20 C22 H22C 109.5
H22A C22 H22C 109.5
H22B C22 H22C 109.5
O30 C30 N30 124.942(1)
O30 C30 H30 117.5
N30 C30 H30 117.5
N30 C31 H31A 109.5
N30 C31 H31B 109.5
H31A C31 H31B 109.5
N30 C31 H31C 109.5
H31A C31 H31C 109.5
H31B C31 H31C 109.5
N30 C32 H32A 109.5
N30 C32 H32B 109.5
H32A C32 H32B 109.5
N30 C32 H32C 109.5
H32A C32 H32C 109.5
H32B C32 H32C 109.5
O40 C40 N40 123.841(3)
O40 C40 H40 118.1
N40 C40 H40 118.1
N40 C41 H41A 109.5
N40 C41 H41B 109.5
H41A C41 H41B 109.5
N40 C41 H41C 109.5
H41A C41 H41C 109.5
H41B C41 H41C 109.5
N40 C42 H42A 109.5
N40 C42 H42B 109.5
H42A C42 H42B 109.5
N40 C42 H42C 109.5
H42A C42 H42C 109.5
H42B C42 H42C 109.5
C4G Fe1G C2G 91.9(2)
C4G Fe1G C3G 88.48(19)
C2G Fe1G C3G 91.6(2)
C4G Fe1G C6G 89.37(17)
C2G Fe1G C6G 177.73(19)
C3G Fe1G C6G 90.27(18)
C4G Fe1G C1G 176.37(17)
C2G Fe1G C1G 89.9(2)
C3G Fe1G C1G 88.33(18)
C6G Fe1G C1G 88.93(16)
C4G Fe1G C5G 89.77(17)
C2G Fe1G C5G 88.9(2)
C3G Fe1G C5G 178.19(17)
C6G Fe1G C5G 89.25(16)
C1G Fe1G C5G 93.40(16)
O30G Y1G O1G 137.50(12)
O30G Y1G O2G 79.43(11)
O1G Y1G O2G 109.92(12)
O30G Y1G O40G 72.47(12)
O1G Y1G O40G 70.24(12)
O2G Y1G O40G 75.92(12)
O30G Y1G N6G 73.77(11)
O1G Y1G N6G 146.40(11)
O2G Y1G N6G 84.08(12)
O40G Y1G N6G 143.25(12)
O30G Y1G O3G 143.49(11)
O1G Y1G O3G 73.28(11)
O2G Y1G O3G 69.38(9)
O40G Y1G O3G 115.71(11)
N6G Y1G O3G 84.34(11)
O30G Y1G O10G 125.42(13)
O1G Y1G O10G 74.19(12)
O2G Y1G O10G 140.15(11)
O40G Y1G O10G 137.13(13)
N6G Y1G O10G 75.91(12)
O3G Y1G O10G 74.57(11)
O30G Y1G O20G 72.35(14)
O1G Y1G O20G 80.93(13)
O2G Y1G O20G 146.49(12)
O40G Y1G O20G 78.61(13)
N6G Y1G O20G 104.46(13)
O3G Y1G O20G 142.76(12)
O10G Y1G O20G 72.81(13)
C6G N6G Y1G 160.5(3)
C10G N10G C11G 121.4(4)
C10G N10G C12G 119.1(4)
C11G N10G C12G 119.5(4)
C20G N20G C22G 114.5(8)
C20G N20G C21G 123.9(8)
C22G N20G C21G 121.6(8)
C30G N30G C31G 121.6(5)
C30G N30G C32G 123.2(5)
C31G N30G C32G 115.2(4)
C4G0 N40G C42G 119.2(9)
C4G0 N40G C41G 122.1(9)
C42G N40G C41G 110.1(10)
Y1G O1G H1D 117.5(2)
Y1G O1G H1E 137.9(2)
H1D O1G H1E 104.6(3)
Y1G O2G H2D 124.2(3)
Y1G O2G H2E 113.3(2)
H2D O2G H2E 99.8(4)
Y1G O3G H3D 137.8(4)
Y1G O3G H3E 112.48(19)
H3D O3G H3E 106.9(4)
C10G O10G Y1G 154.5(3)
C20G O20G Y1G 130.9(4)
C30G O30G Y1G 131.2(3)
C4G0 O40G Y1G 128.7(5)
H99A O99G H99B 98.1(7)
N1G C1G Fe1G 178.6(4)
N2G C2G Fe1G 176.4(5)
N3G C3G Fe1G 179.0(5)
N4G C4G Fe1G 178.0(4)
N5G C5G Fe1G 177.5(3)
N6G C6G Fe1G 177.6(3)
O10G C10G N10G 124.7(4)
O10G C10G H10G 117.7
N10G C10G H10G 117.7
N10G C12G H12D 109.5
N10G C12G H12E 109.5
H12D C12G H12E 109.5
N10G C12G H12F 109.5
H12D C12G H12F 109.5
H12E C12G H12F 109.5
N10G C11G H11D 109.5
N10G C11G H11E 109.5
H11D C11G H11E 109.5
N10G C11G H11F 109.5
H11D C11G H11F 109.5
H11E C11G H11F 109.5
O20G C20G N20G 116.4(7)
O20G C20G H20G 121.8
N20G C20G H20G 121.8
N20G C21G H21D 109.5
N20G C21G H21E 109.5
H21D C21G H21E 109.5
N20G C21G H21F 109.5
H21D C21G H21F 109.5
H21E C21G H21F 109.5
N20G C22G H22D 109.5
N20G C22G H22E 109.5
H22D C22G H22E 109.5
N20G C22G H22F 109.5
H22D C22G H22F 109.5
H22E C22G H22F 109.5
O30G C30G N30G 127.3(6)
O30G C30G H30G 116.3
N30G C30G H30G 116.3
N30G C31G H31D 109.5
N30G C31G H31E 109.5
H31D C31G H31E 109.5
N30G C31G H31F 109.5
H31D C31G H31F 109.5
H31E C31G H31F 109.5
N30G C32G H32D 109.5
N30G C32G H32E 109.5
H32D C32G H32E 109.5
N30G C32G H32F 109.5
H32D C32G H32F 109.5
H32E C32G H32F 109.5
O40G C4G0 N40G 123.8(9)
N40G C41G H41D 109.5
N40G C41G H41E 109.5
H41D C41G H41E 109.5
N40G C41G H41F 109.5
H41D C41G H41F 109.5
H41E C41G H41F 109.5
N40G C42G H42D 109.5
N40G C42G H42E 109.5
H42D C42G H42E 109.5
N40G C42G H42F 109.5
H42D C42G H42F 109.5
H42E C42G H42F 109.5

loop_
_geom_bond_atom_site_label_1
_geom_bond_atom_site_label_2
_geom_bond_distance
Fe1 C4 1.9125
Fe1 C1 1.9139
Fe1 C6 1.9146
Fe1 C3 1.9257
Fe1 C2 1.9271
Fe1 C5 1.9360
Y1 O10 2.31790(10)
Y1 O40 2.3224
Y1 O1 2.3247
Y1 O20 2.3414
Y1 O2 2.3444
Y1 O30 2.3562
Y1 O3 2.3709
Y1 N6 2.39687(13)
N1 C1 1.1521
N2 C2 1.1549
N3 C3 1.1549
N4 C4 1.1558
N5 C5 1.1586
N6 C6 1.1501
N10 C10 1.3153
N10 C12 1.4474
N10 C11 1.4512
N20 C20 1.3106
N20 C22 1.4456
N20 C21 1.4545
N30 C30 1.3132
N30 C31 1.4459
N30 C32 1.4513
N40 C40 1.3130
N40 C42 1.4415
N40 C41 1.4456
O1 H1D 1.0153
O1 H1E 1.0122
O2 H2D 0.7031
O2 H2E 0.8218
O3 H3D 0.5366
O3 H3E 0.9214
O10 C10 1.2406
O20 C20 1.2386
O30 C30 1.2409
O40 C40 1.2317
O99 H99A 0.9938
O99 H99B 1.0503
C10 H10 0.9300
C11 H11A 0.9600
C11 H11B 0.9600
C11 H11C 0.9600
C12 H12A 0.9600
C12 H12B 0.9600
C12 H12C 0.9600
C20 H20 0.9300
C21 H21A 0.9600
C21 H21B 0.9600
C21 H21C 0.9600
C22 H22A 0.9600
C22 H22B 0.9600
C22 H22C 0.9600
C30 H30 0.9300
C31 H31A 0.9600
C31 H31B 0.9600
C31 H31C 0.9600
C32 H32A 0.9600
C32 H32B 0.9600
C32 H32C 0.9600
C40 H40 0.9300
C41 H41A 0.9600
C41 H41B 0.9600
C41 H41C 0.9600
C42 H42A 0.9600
C42 H42B 0.9600
C42 H42C 0.9600
Fe1G C4G 1.883(4)
Fe1G C2G 1.889(5)
Fe1G C3G 1.891(5)
Fe1G C6G 1.896(4)
Fe1G C1G 1.907(4)
Fe1G C5G 1.933(4)
Y1G O30G 2.355(3)
Y1G O1G 2.346(3)
Y1G O2G 2.338(3)
Y1G O40G 2.379(4)
Y1G N6G 2.358(3)
Y1G O3G 2.382(3)
Y1G O10G 2.316(3)
Y1G O20G 2.361(4)
N1G C1G 1.142(5)
N2G C2G 1.173(6)
N3G C3G 1.170(6)
N4G C4G 1.164(5)
N5G C5G 1.149(5)
N6G C6G 1.155(5)
N10G C10G 1.292(5)
N10G C11G 1.426(5)
N10G C12G 1.472(5)
N20G C20G 1.401(8)
N20G C22G 1.474(12)
N20G C21G 1.419(10)
N30G C30G 1.289(6)
N30G C31G 1.424(7)
N30G C32G 1.434(6)
N40G C4G0 1.345(10)
N40G C42G 1.478(14)
N40G C41G 1.654(18)
O1G H1D 1.063(3)
O1G H1E 1.063(3)
O2G H2D 0.661(3)
O2G H2E 0.799(3)
O3G H3D 0.462(3)
O3G H3E 1.004(3)
O10G C10G 1.242(5)
O20G C20G 1.241(8)
O30G C30G 1.241(6)
O40G C4G0 1.174(9)
O99G H99A 0.983(5)
O99G H99B 0.611(8)
C10G H10G 0.9300
C12G H12D 0.9600
C12G H12E 0.9600
C12G H12F 0.9600
C11G H11D 0.9600
C11G H11E 0.9600
C11G H11F 0.9600
C20G H20G 0.9300
C21G H21D 0.9600
C21G H21E 0.9600
C21G H21F 0.9600
C22G H22D 0.9600
C22G H22E 0.9600
C22G H22F 0.9600
C30G H30G 0.9300
C31G H31D 0.9600
C31G H31E 0.9600
C31G H31F 0.9600
C32G H32D 0.9600
C32G H32E 0.9600
C32G H32F 0.9600
C41G H41D 0.9600
C41G H41E 0.9600
C41G H41F 0.9600
C42G H42D 0.9600
C42G H42E 0.9600
C42G H42F 0.9600

loop_
_geom_torsion_atom_site_label_1
_geom_torsion_atom_site_label_2
_geom_torsion_atom_site_label_3
_geom_torsion_atom_site_label_4
_geom_torsion
O10 Y1 N6 C6 84.066(4)
O40 Y1 N6 C6 -78.446(4)
O1 Y1 N6 C6 104.511(3)
O20 Y1 N6 C6 13.705(5)
O2 Y1 N6 C6 -132.297(4)
O30 Y1 N6 C6 -54.483(4)
O3 Y1 N6 C6 158.678(4)
O40 Y1 O10 C10 6.177(1)
O1 Y1 O10 C10 34.525(2)
O20 Y1 O10 C10 -50.353(1)
O2 Y1 O10 C10 146.092(2)
O30 Y1 O10 C10 -105.358(2)
O3 Y1 O10 C10 112.7
N6 Y1 O10 C10 -157.319(2)
O10 Y1 O20 C20 53.910(4)
O40 Y1 O20 C20 -94.012(4)
O1 Y1 O20 C20 -22.117(1)
O2 Y1 O20 C20 -147.165(2)
O30 Y1 O20 C20 -169.395(1)
O3 Y1 O20 C20 24.955(2)
N6 Y1 O20 C20 122.965(3)
O10 Y1 O30 C30 5.7
O40 Y1 O30 C30 -136.7
O1 Y1 O30 C30 -104.160(2)
O20 Y1 O30 C30 -50.062(3)
O2 Y1 O30 C30 142.378(3)
O3 Y1 O30 C30 116.928(3)
N6 Y1 O30 C30 57.931(1)
O10 Y1 O40 C40 -170.0
O1 Y1 O40 C40 161.117(1)
O20 Y1 O40 C40 -115.6
O2 Y1 O40 C40 37.542(1)
O30 Y1 O40 C40 -40.897(2)
O3 Y1 O40 C40 97.662(2)
N6 Y1 O40 C40 -17.114(2)
C4 Fe1 C1 N1 5.00(12)
C6 Fe1 C1 N1 -42.56(11)
C3 Fe1 C1 N1 49.68(11)
C2 Fe1 C1 N1 139.40(11)
C5 Fe1 C1 N1 -130.22(11)
C4 Fe1 C2 N2 -169.193(15)
C1 Fe1 C2 N2 13.626(15)
C6 Fe1 C2 N2 -17.03(2)
C3 Fe1 C2 N2 102.121(14)
C5 Fe1 C2 N2 -80.329(14)
C4 Fe1 C3 N3 -73.198(14)
C1 Fe1 C3 N3 109.573(13)
C6 Fe1 C3 N3 -163.274(14)
C2 Fe1 C3 N3 20.086(15)
C5 Fe1 C3 N3 -72.77(4)
C1 Fe1 C4 N4 -4.07(3)
C6 Fe1 C4 N4 43.42(3)
C3 Fe1 C4 N4 -48.74(3)
C2 Fe1 C4 N4 -138.37(3)
C5 Fe1 C4 N4 131.28(3)
C4 Fe1 C5 N5 -21.65(6)
C1 Fe1 C5 N5 155.57(5)
C6 Fe1 C5 N5 68.52(6)
C3 Fe1 C5 N5 -22.08(9)
C2 Fe1 C5 N5 -114.92(6)
Y1 N6 C6 Fe1 -50.482(13)
C4 Fe1 C6 N6 123.481(10)
C1 Fe1 C6 N6 -59.427(9)
C3 Fe1 C6 N6 -147.810(10)
C2 Fe1 C6 N6 -28.728(9)
C5 Fe1 C6 N6 34.644(9)
Y1 O10 C10 N10 114.749(1)
C12 N10 C10 O10 -0.234(2)
C11 N10 C10 O10 -179.189(2)
Y1 O20 C20 N20 -159.711(1)
C22 N20 C20 O20 178.5
C21 N20 C20 O20 -0.522(1)
Y1 O30 C30 N30 -172.790(2)
C31 N30 C30 O30 4.482(5)
C32 N30 C30 O30 -177.4
Y1 O40 C40 N40 162.699(1)
C42 N40 C40 O40 176.0
C41 N40 C40 O40 -1.8
O30G Y1G N6G C6G -65.6(9)
O1G Y1G N6G C6G 96.1(9)
O2G Y1G N6G C6G -146.3(9)
O40G Y1G N6G C6G -89.6(9)
O3G Y1G N6G C6G 143.9(9)
O10G Y1G N6G C6G 68.4(9)
O20G Y1G N6G C6G 0.7(9)
O30G Y1G O10G C10G -103.5(7)
O1G Y1G O10G C10G 34.2(7)
O2G Y1G O10G C10G 136.5(7)
O40G Y1G O10G C10G -0.6(8)
N6G Y1G O10G C10G -161.3(8)
O3G Y1G O10G C10G 110.7(8)
O20G Y1G O10G C10G -51.0(7)
O30G Y1G O20G C20G -171.6(6)
O1G Y1G O20G C20G -25.1(6)
O2G Y1G O20G C20G -137.6(5)
O40G Y1G O20G C20G -96.6(6)
N6G Y1G O20G C20G 121.0(6)
O3G Y1G O20G C20G 21.2(7)
O10G Y1G O20G C20G 51.1(6)
O1G Y1G O30G C30G -119.7(5)
O2G Y1G O30G C30G 132.2(5)
O40G Y1G O30G C30G -149.3(5)
N6G Y1G O30G C30G 45.4(5)
O3G Y1G O30G C30G 100.9(5)
O10G Y1G O30G C30G -13.4(5)
O20G Y1G O30G C30G -66.1(5)
O30G Y1G O40G C4G0 -35.7(6)
O1G Y1G O40G C4G0 165.1(7)
O2G Y1G O40G C4G0 47.5(6)
N6G Y1G O40G C4G0 -11.6(7)
O3G Y1G O40G C4G0 105.9(6)
O10G Y1G O40G C4G0 -159.3(6)
O20G Y1G O40G C4G0 -110.6(6)
C4G Fe1G C1G N1G -37(20)
C2G Fe1G C1G N1G 83(19)
C3G Fe1G C1G N1G -8(19)
C6G Fe1G C1G N1G -99(19)
C5G Fe1G C1G N1G 172(100)
C4G Fe1G C2G N2G -143(8)
C3G Fe1G C2G N2G 129(8)
C6G Fe1G C2G N2G -17(12)
C1G Fe1G C2G N2G 40(8)
C5G Fe1G C2G N2G -53(8)
C4G Fe1G C3G N3G -110(28)
C2G Fe1G C3G N3G -18(28)
C6G Fe1G C3G N3G 160(28)
C1G Fe1G C3G N3G 71(28)
C5G Fe1G C3G N3G -125(26)
C2G Fe1G C4G N4G -109(14)
C3G Fe1G C4G N4G -18(14)
C6G Fe1G C4G N4G 73(14)
C1G Fe1G C4G N4G 11(16)
C5G Fe1G C4G N4G 162(14)
C4G Fe1G C5G N5G -9(9)
C2G Fe1G C5G N5G -101(9)
C3G Fe1G C5G N5G 5(13)
C6G Fe1G C5G N5G 80(9)
C1G Fe1G C5G N5G 169(9)
Y1G N6G C6G Fe1G -8(9)
C4G Fe1G C6G N6G 96(8)
C2G Fe1G C6G N6G -30(11)
C3G Fe1G C6G N6G -176(100)
C1G Fe1G C6G N6G -87(8)
C5G Fe1G C6G N6G 6(8)
Y1G O10G C10G N10G 117.1(7)
C11G N10G C10G O10G 2.1(7)
C12G N10G C10G O10G -179.7(4)
Y1G O20G C20G N20G -152.1(5)
C22G N20G C20G O20G 175.8(8)
C21G N20G C20G O20G -6.1(12)
Y1G O30G C30G N30G -176.0(4)
C31G N30G C30G O30G 9.1(9)
C32G N30G C30G O30G -173.2(6)
Y1G O40G C4G0 N40G 179.6(5)
C42G N40G C4G0 O40G -165.3(9)
C41G N40G C4G0 O40G -20.8(14)
